data_7700460
loop_
_publ_author_name
'Hager, Laura A.'
'Mokesch, Stephan'
'Kieler, Claudia'
'Alonso-de Castro, Silvia'
'Baier, Dina'
'Roller, Alexander'
'Kandioller, Wolfgang'
'Keppler, Bernhard K.'
'Berger, Walter'
'Salassa, Luca'
'Terenzi, Alessio'

_publ_section_title
;
 Ruthenium-arene complexes bearing naphthyl-substituted
 1,3-dioxoindan-2-carboxamides ligands for G-quadruplex DNA recognition.
;
_journal_issue 32
_journal_name_full 'Dalton transactions (Cambridge, England : 2003)'
_journal_page_first 12040
_journal_page_last 12049
_journal_paper_doi 10.1039/c9dt02078k
_journal_volume 48
_journal_year 2019
_chemical_formula_moiety 'C31 H28 Cl N O3 Ru'
_chemical_formula_sum 'C31 H28 Cl N O3 Ru'
_chemical_formula_weight 599.06
_chemical_name_systematic
'[(Chlorido)(1,3-dioxo-kO1-1,3-dihydro-2H-inden-2-ylidene)((2-(naphthalen-1-yl)methyl)amino)methanolato-kO2)](c6-p-cymene)ruthenium(II)'
_space_group_crystal_system monoclinic
_space_group_IT_number 13
_space_group_name_Hall '-P 2yac'
_space_group_name_H-M_alt 'P 1 2/n 1'
_symmetry_space_group_name_Hall '-P 2yac'
_symmetry_space_group_name_H-M 'P 1 2/n 1'
_atom_sites_solution_hydrogens geom
_atom_sites_solution_primary heavy
_audit_creation_date 2018-09-27
_audit_creation_method
;
Olex2 1.2
(compiled 2018.05.29 svn.r3508 for OlexSys, GUI svn.r5506)
;
_audit_update_record
;
2019-05-16 deposited with the CCDC.    2019-07-04 downloaded from the CCDC.
;
_cell_angle_alpha 90
_cell_angle_beta 105.602(2)
_cell_angle_gamma 90
_cell_formula_units_Z 8
_cell_length_a 22.1184(8)
_cell_length_b 10.0442(3)
_cell_length_c 24.5438(9)
_cell_measurement_reflns_used 9974
_cell_measurement_temperature 100
_cell_measurement_theta_max 29.735
_cell_measurement_theta_min 2.203
_cell_volume 5251.8(3)
_computing_cell_refinement 'SAINT v7.68A (Bruker, 2009)'
_computing_data_collection APEX2
_computing_data_reduction 'SAINT v7.68A (Bruker, 2009)'
_computing_molecular_graphics 'Olex2 (Dolomanov et al., 2009)'
_computing_publication_material 'Olex2 (Dolomanov et al., 2009)'
_computing_structure_refinement 'XL (Sheldrick, 2008)'
_computing_structure_solution 'XS (Sheldrick, 2008)'
_diffrn_ambient_temperature 100
_diffrn_measured_fraction_theta_full 0.999
_diffrn_measured_fraction_theta_max 0.998
_diffrn_measurement_device_type 'Bruker APEX-II CCD'
_diffrn_measurement_method '\f and \w scans'
_diffrn_radiation_monochromator multilayer
_diffrn_radiation_probe x-ray
_diffrn_radiation_type MoK\a
_diffrn_radiation_wavelength 0.71073
_diffrn_reflns_av_R_equivalents 0.0545
_diffrn_reflns_av_unetI/netI 0.0479
_diffrn_reflns_Laue_measured_fraction_full 0.999
_diffrn_reflns_Laue_measured_fraction_max 0.998
_diffrn_reflns_limit_h_max 31
_diffrn_reflns_limit_h_min -30
_diffrn_reflns_limit_k_max 14
_diffrn_reflns_limit_k_min -14
_diffrn_reflns_limit_l_max 34
_diffrn_reflns_limit_l_min -34
_diffrn_reflns_number 71690
_diffrn_reflns_point_group_measured_fraction_full 0.999
_diffrn_reflns_point_group_measured_fraction_max 0.998
_diffrn_reflns_theta_full 25.242
_diffrn_reflns_theta_max 30.085
_diffrn_reflns_theta_min 2.203
_diffrn_source 'sealed xray tube'
_diffrn_source_type 'Incoatec IuS'
_diffrn_standards_number 0
_exptl_absorpt_coefficient_mu 0.733
_exptl_absorpt_correction_T_max 0.7460
_exptl_absorpt_correction_T_min 0.6831
_exptl_absorpt_correction_type multi-scan
_exptl_absorpt_process_details
; 
SADABS-2008/1 (Bruker,2008) was used for absorption correction. 
wR2(int) was 0.0795 before and 0.0413 after correction. 
The Ratio of minimum to maximum transmission is 0.9157. 
The \l/2 correction factor is 0.0015.
;
_exptl_crystal_colour 'clear orange'
_exptl_crystal_colour_lustre clear
_exptl_crystal_colour_primary orange
_exptl_crystal_density_diffrn 1.515
_exptl_crystal_description block
_exptl_crystal_F_000 2448
_exptl_crystal_size_max 0.24
_exptl_crystal_size_mid 0.2
_exptl_crystal_size_min 0.07
_refine_diff_density_max 0.642
_refine_diff_density_min -0.888
_refine_diff_density_rms 0.092
_refine_ls_extinction_method none
_refine_ls_goodness_of_fit_ref 1.061
_refine_ls_hydrogen_treatment constr
_refine_ls_matrix_type full
_refine_ls_number_parameters 673
_refine_ls_number_reflns 15423
_refine_ls_number_restraints 0
_refine_ls_restrained_S_all 1.061
_refine_ls_R_factor_all 0.0519
_refine_ls_R_factor_gt 0.0344
_refine_ls_shift/su_max 0.002
_refine_ls_shift/su_mean 0.000
_refine_ls_structure_factor_coef Fsqd
_refine_ls_weighting_details 'w=1/[\s^2^(Fo^2^)+(0.0308P)^2^+1.5017P] where P=(Fo^2^+2Fc^2^)/3'
_refine_ls_weighting_scheme calc
_refine_ls_wR_factor_gt 0.0733
_refine_ls_wR_factor_ref 0.0810
_reflns_Friedel_coverage 0.000
_reflns_number_gt 11876
_reflns_number_total 15423
_reflns_threshold_expression 'I > 2\s(I)'
_cod_data_source_file c9dt02078k2.cif
_cod_data_source_block most183_p2n
_cod_depositor_comments 'Adding full bibliography for 7700460--7700462.cif.'
_cod_database_code 7700460
_shelx_space_group_comment
;
The symmetry employed for this shelxl refinement is uniquely defined
by the following loop, which should always be used as a source of
symmetry information in preference to the above space-group names.
They are only intended as comments.
;
_shelx_estimated_absorpt_t_max 0.951
_shelx_estimated_absorpt_t_min 0.844

loop_
_space_group_symop_operation_xyz
'x, y, z'
'-x+1/2, y, -z+1/2'
'-x, -y, -z'
'x-1/2, -y, z-1/2'

loop_
_atom_site_label
_atom_site_type_symbol
_atom_site_fract_x
_atom_site_fract_y
_atom_site_fract_z
_atom_site_U_iso_or_equiv
_atom_site_adp_type
_atom_site_occupancy
_atom_site_site_symmetry_order
_atom_site_calc_flag
_atom_site_refinement_flags_posn
Ru1A Ru 0.79761(2) 0.97558(2) 0.49089(2) 0.01753(4) Uani 1 1 d .
Ru1B Ru 0.69593(2) 0.44503(2) 0.59505(2) 0.01824(4) Uani 1 1 d .
Cl1A Cl 0.83598(3) 1.19826(5) 0.50883(2) 0.02670(12) Uani 1 1 d .
Cl1B Cl 0.65573(3) 0.66846(5) 0.58108(2) 0.02507(11) Uani 1 1 d .
O1A O 0.80990(7) 0.95751(13) 0.57923(6) 0.0208(3) Uani 1 1 d .
O1B O 0.70967(7) 0.45359(14) 0.51347(6) 0.0220(3) Uani 1 1 d .
O2A O 0.89207(7) 0.92244(13) 0.50391(6) 0.0206(3) Uani 1 1 d .
O2B O 0.60288(7) 0.38747(14) 0.55811(6) 0.0209(3) Uani 1 1 d .
O3A O 1.01244(8) 0.78031(17) 0.66215(7) 0.0340(4) Uani 1 1 d .
O3B O 0.52016(7) 0.34270(14) 0.37804(6) 0.0238(3) Uani 1 1 d .
N1A N 0.98679(9) 0.83828(17) 0.54590(7) 0.0221(4) Uani 1 1 d .
H1A H 1.0161 0.8216 0.5773 0.027 Uiso 1 1 calc R
N1B N 0.51376(8) 0.33888(16) 0.49307(7) 0.0197(4) Uani 1 1 d .
H1B H 0.4941 0.3218 0.4576 0.024 Uiso 1 1 calc R
C1A C 0.85855(10) 0.90859(19) 0.61221(9) 0.0196(4) Uani 1 1 d .
C1B C 0.66855(10) 0.41707(18) 0.46956(8) 0.0182(4) Uani 1 1 d .
C2A C 0.91692(10) 0.8754(2) 0.60265(9) 0.0207(4) Uani 1 1 d .
C2B C 0.60524(10) 0.38186(18) 0.46201(8) 0.0178(4) Uani 1 1 d .
C3A C 0.95764(11) 0.8177(2) 0.65361(9) 0.0247(5) Uani 1 1 d .
C3B C 0.57593(11) 0.36141(18) 0.40191(8) 0.0199(4) Uani 1 1 d .
C4A C 0.91979(11) 0.8113(2) 0.69578(9) 0.0233(5) Uani 1 1 d .
C4B C 0.62761(10) 0.37206(19) 0.37292(8) 0.0206(4) Uani 1 1 d .
C5A C 0.93386(11) 0.7547(2) 0.74907(9) 0.0279(5) Uani 1 1 d .
H5A H 0.9733 0.7134 0.7649 0.033 Uiso 1 1 calc R
C5B C 0.62706(12) 0.3513(2) 0.31724(9) 0.0271(5) Uani 1 1 d .
H5B H 0.5896 0.3271 0.2897 0.033 Uiso 1 1 calc R
C6A C 0.88856(11) 0.7601(2) 0.77895(9) 0.0271(5) Uani 1 1 d .
H6A H 0.8972 0.7225 0.8158 0.033 Uiso 1 1 calc R
C6B C 0.68350(12) 0.3670(2) 0.30278(10) 0.0333(6) Uani 1 1 d .
H6B H 0.6844 0.3527 0.2648 0.040 Uiso 1 1 calc R
C7A C 0.83145(11) 0.8193(2) 0.75567(9) 0.0266(5) Uani 1 1 d .
H7A H 0.8015 0.8230 0.7770 0.032 Uiso 1 1 calc R
C7B C 0.73830(12) 0.4030(2) 0.34291(10) 0.0319(5) Uani 1 1 d .
H7B H 0.7760 0.4138 0.3319 0.038 Uiso 1 1 calc R
C8A C 0.81637(11) 0.8745(2) 0.70110(9) 0.0236(4) Uani 1 1 d .
H8A H 0.7766 0.9142 0.6850 0.028 Uiso 1 1 calc R
C8B C 0.73866(11) 0.4238(2) 0.39934(9) 0.0252(5) Uani 1 1 d .
H8B H 0.7761 0.4479 0.4270 0.030 Uiso 1 1 calc R
C9A C 0.86137(10) 0.86881(19) 0.67189(8) 0.0201(4) Uani 1 1 d .
C9B C 0.68299(10) 0.40803(19) 0.41340(8) 0.0200(4) Uani 1 1 d .
C10A C 0.93076(10) 0.88189(19) 0.54903(9) 0.0190(4) Uani 1 1 d .
C10B C 0.57466(10) 0.37080(18) 0.50619(8) 0.0181(4) Uani 1 1 d .
C11A C 1.00061(10) 0.8177(2) 0.49182(9) 0.0226(4) Uani 1 1 d .
H11A H 1.0467 0.8117 0.4982 0.027 Uiso 1 1 calc R
H11B H 0.9857 0.8959 0.4673 0.027 Uiso 1 1 calc R
C11B C 0.47910(10) 0.33152(18) 0.53554(8) 0.0198(4) Uani 1 1 d .
H11C H 0.4341 0.3464 0.5167 0.024 Uiso 1 1 calc R
H11D H 0.4933 0.4049 0.5629 0.024 Uiso 1 1 calc R
C12A C 0.97051(10) 0.69342(19) 0.46142(9) 0.0212(4) Uani 1 1 d .
C12B C 0.48569(10) 0.20146(18) 0.56792(8) 0.0187(4) Uani 1 1 d .
C13A C 0.97600(11) 0.6697(2) 0.40564(9) 0.0260(5) Uani 1 1 d .
C13B C 0.45181(10) 0.18531(19) 0.60945(8) 0.0197(4) Uani 1 1 d .
C14A C 1.00757(13) 0.7576(3) 0.37729(10) 0.0360(6) Uani 1 1 d .
H14A H 1.0277 0.8346 0.3963 0.043 Uiso 1 1 calc R
C14B C 0.41080(10) 0.2840(2) 0.62070(9) 0.0237(5) Uani 1 1 d .
H14B H 0.4051 0.3648 0.5998 0.028 Uiso 1 1 calc R
C15A C 1.00940(15) 0.7330(3) 0.32274(12) 0.0499(8) Uani 1 1 d .
H15A H 1.0302 0.7935 0.3041 0.060 Uiso 1 1 calc R
C15B C 0.37930(12) 0.2650(2) 0.66102(10) 0.0300(5) Uani 1 1 d .
H15B H 0.3520 0.3323 0.6677 0.036 Uiso 1 1 calc R
C16A C 0.98050(15) 0.6182(3) 0.29435(11) 0.0547(9) Uani 1 1 d .
H16A H 0.9816 0.6020 0.2565 0.066 Uiso 1 1 calc R
C16B C 0.38704(12) 0.1468(2) 0.69253(10) 0.0332(6) Uani 1 1 d .
H16B H 0.3652 0.1346 0.7206 0.040 Uiso 1 1 calc R
C17A C 0.95099(14) 0.5302(3) 0.32073(12) 0.0473(8) Uani 1 1 d .
H17A H 0.9326 0.4522 0.3013 0.057 Uiso 1 1 calc R
C17B C 0.42562(13) 0.0497(2) 0.68295(10) 0.0321(6) Uani 1 1 d .
H17B H 0.4304 -0.0301 0.7045 0.039 Uiso 1 1 calc R
C18A C 0.94715(12) 0.5525(2) 0.37619(10) 0.0339(6) Uani 1 1 d .
C18B C 0.45895(11) 0.0649(2) 0.64143(9) 0.0239(5) Uani 1 1 d .
C19A C 0.91521(12) 0.4640(2) 0.40349(12) 0.0368(6) Uani 1 1 d .
H19A H 0.8963 0.3862 0.3843 0.044 Uiso 1 1 calc R
C19B C 0.49905(12) -0.0353(2) 0.63045(10) 0.0284(5) Uani 1 1 d .
H19B H 0.5041 -0.1159 0.6515 0.034 Uiso 1 1 calc R
C20A C 0.91116(11) 0.4883(2) 0.45659(11) 0.0322(6) Uani 1 1 d .
H20A H 0.8900 0.4271 0.4745 0.039 Uiso 1 1 calc R
C20B C 0.53049(11) -0.0185(2) 0.59037(10) 0.0272(5) Uani 1 1 d .
H20B H 0.5572 -0.0869 0.5836 0.033 Uiso 1 1 calc R
C21A C 0.93842(10) 0.6047(2) 0.48547(10) 0.0247(5) Uani 1 1 d .
H21A H 0.9344 0.6216 0.5224 0.030 Uiso 1 1 calc R
C21B C 0.52338(10) 0.10089(19) 0.55883(9) 0.0216(4) Uani 1 1 d .
H21B H 0.5453 0.1114 0.5307 0.026 Uiso 1 1 calc R
C22A C 0.78095(10) 0.8917(2) 0.40651(9) 0.0241(5) Uani 1 1 d .
C22B C 0.69089(11) 0.3342(2) 0.66942(8) 0.0234(5) Uani 1 1 d .
C23A C 0.75087(11) 1.0166(2) 0.40320(9) 0.0266(5) Uani 1 1 d .
H23A H 0.7584 1.0824 0.3780 0.032 Uiso 1 1 calc R
C23B C 0.71551(11) 0.4619(2) 0.68534(8) 0.0225(4) Uani 1 1 d .
H23B H 0.6972 0.5162 0.7083 0.027 Uiso 1 1 calc R
C24A C 0.70945(11) 1.0450(2) 0.43708(9) 0.0256(5) Uani 1 1 d .
H24A H 0.6900 1.1300 0.4342 0.031 Uiso 1 1 calc R
C24B C 0.76738(11) 0.5105(2) 0.66750(9) 0.0242(5) Uani 1 1 d .
H24B H 0.7828 0.5974 0.6787 0.029 Uiso 1 1 calc R
C25A C 0.69644(10) 0.9504(2) 0.47472(9) 0.0225(4) Uani 1 1 d .
C25B C 0.79664(11) 0.4344(2) 0.63384(9) 0.0262(5) Uani 1 1 d .
C26A C 0.72569(10) 0.82291(19) 0.47736(9) 0.0219(4) Uani 1 1 d .
H26A H 0.7173 0.7566 0.5019 0.026 Uiso 1 1 calc R
C26B C 0.77236(11) 0.3028(2) 0.61855(9) 0.0263(5) Uani 1 1 d .
H26B H 0.7912 0.2480 0.5962 0.032 Uiso 1 1 calc R
C27A C 0.76674(10) 0.7943(2) 0.44411(9) 0.0230(4) Uani 1 1 d .
H27A H 0.7855 0.7087 0.4465 0.028 Uiso 1 1 calc R
C27B C 0.72146(11) 0.2543(2) 0.63609(9) 0.0265(5) Uani 1 1 d .
H27B H 0.7067 0.1666 0.6258 0.032 Uiso 1 1 calc R
C28A C 0.83032(12) 0.8603(3) 0.37640(10) 0.0321(5) Uani 1 1 d .
H28A H 0.8641 0.8083 0.4033 0.039 Uiso 1 1 calc R
C28B C 0.63149(12) 0.2826(2) 0.68098(9) 0.0275(5) Uani 1 1 d .
H28B H 0.6071 0.2359 0.6460 0.033 Uiso 1 1 calc R
C29A C 0.80147(15) 0.7695(3) 0.32578(11) 0.0503(8) Uani 1 1 d .
H29A H 0.7841 0.6898 0.3389 0.075 Uiso 1 1 calc GR
H29B H 0.8340 0.7433 0.3075 0.075 Uiso 1 1 calc GR
H29C H 0.7680 0.8174 0.2986 0.075 Uiso 1 1 calc GR
C29B C 0.64885(14) 0.1779(3) 0.72825(11) 0.0449(7) Uani 1 1 d .
H29D H 0.6759 0.1101 0.7183 0.067 Uiso 1 1 calc GR
H29E H 0.6105 0.1358 0.7328 0.067 Uiso 1 1 calc GR
H29F H 0.6712 0.2210 0.7638 0.067 Uiso 1 1 calc GR
C30A C 0.86101(15) 0.9821(3) 0.35873(13) 0.0532(8) Uani 1 1 d .
H30A H 0.8302 1.0298 0.3289 0.080 Uiso 1 1 calc GR
H30B H 0.8963 0.9542 0.3444 0.080 Uiso 1 1 calc GR
H30C H 0.8763 1.0408 0.3914 0.080 Uiso 1 1 calc GR
C30B C 0.58939(12) 0.3901(3) 0.69389(11) 0.0385(6) Uani 1 1 d .
H30D H 0.6101 0.4323 0.7301 0.058 Uiso 1 1 calc GR
H30E H 0.5496 0.3505 0.6961 0.058 Uiso 1 1 calc GR
H30F H 0.5811 0.4572 0.6638 0.058 Uiso 1 1 calc GR
C31A C 0.65722(11) 0.9858(2) 0.51357(10) 0.0286(5) Uani 1 1 d .
H31A H 0.6747 0.9436 0.5504 0.043 Uiso 1 1 calc GR
H31B H 0.6142 0.9543 0.4974 0.043 Uiso 1 1 calc GR
H31C H 0.6570 1.0826 0.5183 0.043 Uiso 1 1 calc GR
C31B C 0.84745(12) 0.4899(3) 0.61013(11) 0.0359(6) Uani 1 1 d .
H31D H 0.8435 0.4520 0.5726 0.054 Uiso 1 1 calc GR
H31E H 0.8886 0.4669 0.6353 0.054 Uiso 1 1 calc GR
H31F H 0.8433 0.5869 0.6071 0.054 Uiso 1 1 calc GR

loop_
_atom_site_aniso_label
_atom_site_aniso_U_11
_atom_site_aniso_U_22
_atom_site_aniso_U_33
_atom_site_aniso_U_23
_atom_site_aniso_U_13
_atom_site_aniso_U_12
Ru1A 0.01514(9) 0.01852(8) 0.01928(8) 0.00101(6) 0.00525(7) 0.00028(6)
Ru1B 0.01981(9) 0.01900(8) 0.01355(8) -0.00112(6) 0.00039(7) 0.00132(6)
Cl1A 0.0231(3) 0.0207(2) 0.0393(3) -0.0041(2) 0.0136(3) -0.0035(2)
Cl1B 0.0287(3) 0.0213(2) 0.0244(3) 0.00407(18) 0.0056(2) 0.0043(2)
O1A 0.0174(8) 0.0245(7) 0.0212(7) 0.0012(6) 0.0065(6) 0.0021(6)
O1B 0.0198(8) 0.0284(7) 0.0162(7) -0.0022(6) 0.0024(6) 0.0003(6)
O2A 0.0162(8) 0.0248(7) 0.0216(7) 0.0010(6) 0.0064(6) 0.0020(6)
O2B 0.0195(8) 0.0270(7) 0.0145(7) -0.0001(5) 0.0015(6) -0.0022(6)
O3A 0.0206(9) 0.0506(10) 0.0286(9) 0.0010(7) 0.0028(7) 0.0108(8)
O3B 0.0222(8) 0.0276(7) 0.0179(7) 0.0009(6) -0.0008(7) -0.0047(6)
N1A 0.0163(9) 0.0291(9) 0.0210(9) -0.0031(7) 0.0052(8) 0.0010(7)
N1B 0.0216(10) 0.0211(8) 0.0152(8) 0.0022(6) 0.0029(7) -0.0019(7)
C1A 0.0196(11) 0.0173(9) 0.0218(10) -0.0026(7) 0.0057(9) -0.0025(8)
C1B 0.0207(11) 0.0159(9) 0.0168(10) 0.0005(7) 0.0030(9) 0.0035(8)
C2A 0.0168(11) 0.0246(10) 0.0202(10) -0.0023(8) 0.0043(9) 0.0014(8)
C2B 0.0199(11) 0.0165(9) 0.0156(9) 0.0012(7) 0.0024(8) -0.0001(8)
C3A 0.0220(12) 0.0275(11) 0.0232(11) -0.0038(8) 0.0038(10) 0.0016(9)
C3B 0.0255(12) 0.0155(9) 0.0170(10) 0.0019(7) 0.0028(9) -0.0005(8)
C4A 0.0214(12) 0.0267(10) 0.0207(11) -0.0039(8) 0.0035(9) 0.0012(9)
C4B 0.0240(12) 0.0196(9) 0.0169(10) 0.0032(7) 0.0033(9) 0.0034(8)
C5A 0.0245(12) 0.0337(11) 0.0217(11) -0.0011(9) -0.0004(10) 0.0012(10)
C5B 0.0292(13) 0.0339(12) 0.0171(10) 0.0009(8) 0.0045(10) 0.0001(10)
C6A 0.0290(13) 0.0295(11) 0.0206(11) -0.0005(8) 0.0027(10) -0.0027(10)
C6B 0.0385(15) 0.0443(13) 0.0193(11) -0.0007(10) 0.0112(11) 0.0036(12)
C7A 0.0274(13) 0.0321(11) 0.0218(11) -0.0046(9) 0.0091(10) -0.0047(10)
C7B 0.0294(14) 0.0418(13) 0.0282(12) 0.0022(10) 0.0139(11) 0.0036(11)
C8A 0.0207(12) 0.0263(10) 0.0238(11) -0.0017(8) 0.0062(9) -0.0010(9)
C8B 0.0248(12) 0.0279(11) 0.0214(11) 0.0005(8) 0.0036(10) 0.0041(9)
C9A 0.0218(11) 0.0202(9) 0.0173(10) -0.0040(7) 0.0037(9) -0.0021(8)
C9B 0.0249(12) 0.0181(9) 0.0177(10) 0.0021(7) 0.0068(9) 0.0060(8)
C10A 0.0158(10) 0.0187(9) 0.0227(10) -0.0028(7) 0.0055(9) -0.0023(8)
C10B 0.0217(11) 0.0131(8) 0.0180(10) 0.0018(7) 0.0027(9) 0.0009(8)
C11A 0.0191(11) 0.0247(10) 0.0265(11) -0.0021(8) 0.0108(9) -0.0019(8)
C11B 0.0190(11) 0.0184(9) 0.0212(10) 0.0036(7) 0.0041(9) 0.0003(8)
C12A 0.0163(11) 0.0216(9) 0.0259(11) -0.0002(8) 0.0061(9) 0.0038(8)
C12B 0.0178(11) 0.0185(9) 0.0176(10) 0.0000(7) 0.0013(8) -0.0028(8)
C13A 0.0238(12) 0.0290(11) 0.0243(11) 0.0000(8) 0.0046(10) 0.0052(9)
C13B 0.0193(11) 0.0190(9) 0.0178(10) 0.0004(7) 0.0001(9) -0.0033(8)
C14A 0.0378(15) 0.0404(13) 0.0331(13) 0.0023(10) 0.0152(12) 0.0077(12)
C14B 0.0221(12) 0.0224(10) 0.0269(11) 0.0033(8) 0.0069(10) -0.0001(9)
C15A 0.0510(19) 0.069(2) 0.0361(15) 0.0123(14) 0.0226(15) 0.0165(16)
C15B 0.0292(13) 0.0310(11) 0.0321(13) -0.0031(9) 0.0122(11) -0.0020(10)
C16A 0.055(2) 0.083(2) 0.0228(14) -0.0075(14) 0.0054(14) 0.0274(18)
C16B 0.0367(15) 0.0411(13) 0.0254(12) 0.0002(10) 0.0146(11) -0.0084(11)
C17A 0.0425(17) 0.0594(18) 0.0335(15) -0.0144(13) -0.0012(13) 0.0173(14)
C17B 0.0428(16) 0.0280(11) 0.0250(12) 0.0056(9) 0.0083(11) -0.0049(11)
C18A 0.0275(13) 0.0373(13) 0.0316(13) -0.0071(10) -0.0014(11) 0.0125(11)
C18B 0.0281(12) 0.0216(10) 0.0195(10) 0.0015(8) 0.0020(9) -0.0045(9)
C19A 0.0214(13) 0.0273(12) 0.0544(17) -0.0109(11) -0.0026(12) 0.0022(10)
C19B 0.0381(14) 0.0174(10) 0.0279(12) 0.0067(8) 0.0055(11) 0.0011(9)
C20A 0.0181(12) 0.0235(11) 0.0513(16) 0.0031(10) 0.0028(11) 0.0003(9)
C20B 0.0295(13) 0.0196(10) 0.0299(12) -0.0002(8) 0.0035(10) 0.0046(9)
C21A 0.0183(11) 0.0225(10) 0.0328(12) 0.0022(9) 0.0057(10) 0.0011(9)
C21B 0.0201(11) 0.0221(9) 0.0214(10) 0.0000(8) 0.0036(9) -0.0011(8)
C22A 0.0194(11) 0.0340(11) 0.0171(10) -0.0010(8) 0.0018(9) -0.0013(9)
C22B 0.0302(13) 0.0221(10) 0.0135(10) 0.0029(7) -0.0021(9) 0.0016(9)
C23A 0.0241(12) 0.0308(11) 0.0217(11) 0.0069(8) 0.0007(10) -0.0001(9)
C23B 0.0263(12) 0.0247(10) 0.0128(9) -0.0020(7) -0.0012(9) 0.0031(9)
C24A 0.0210(12) 0.0247(10) 0.0273(12) 0.0011(8) 0.0002(10) 0.0036(9)
C24B 0.0258(12) 0.0237(10) 0.0171(10) -0.0014(8) -0.0047(9) -0.0006(9)
C25A 0.0145(10) 0.0265(10) 0.0253(11) -0.0041(8) 0.0032(9) -0.0025(8)
C25B 0.0211(12) 0.0300(11) 0.0219(11) 0.0003(8) -0.0036(9) 0.0024(9)
C26A 0.0200(11) 0.0211(9) 0.0237(11) -0.0019(8) 0.0045(9) -0.0051(8)
C26B 0.0264(13) 0.0271(10) 0.0214(11) -0.0022(8) -0.0002(10) 0.0106(9)
C27A 0.0214(11) 0.0238(10) 0.0232(11) -0.0053(8) 0.0047(9) -0.0006(9)
C27B 0.0352(14) 0.0186(9) 0.0206(11) 0.0004(8) -0.0013(10) 0.0045(9)
C28A 0.0256(13) 0.0501(14) 0.0217(11) -0.0014(10) 0.0079(10) 0.0049(11)
C28B 0.0331(14) 0.0284(11) 0.0185(10) 0.0003(8) 0.0025(10) -0.0054(10)
C29A 0.0488(19) 0.076(2) 0.0290(14) -0.0152(13) 0.0162(14) 0.0018(16)
C29B 0.0545(19) 0.0448(15) 0.0309(14) 0.0128(11) 0.0038(13) -0.0130(14)
C30A 0.0447(18) 0.076(2) 0.0487(18) 0.0025(15) 0.0286(16) -0.0102(16)
C30B 0.0347(15) 0.0469(15) 0.0355(14) -0.0051(11) 0.0124(12) -0.0056(12)
C31A 0.0201(12) 0.0327(11) 0.0342(13) -0.0090(9) 0.0091(10) -0.0012(9)
C31B 0.0215(13) 0.0454(14) 0.0384(14) -0.0037(11) 0.0039(11) -0.0007(11)

loop_
_atom_type_symbol
_atom_type_description
_atom_type_scat_dispersion_real
_atom_type_scat_dispersion_imag
_atom_type_scat_source
C C 0.0033 0.0016 'International Tables Vol C Tables 4.2.6.8 and 6.1.1.4'
H H 0.0000 0.0000 'International Tables Vol C Tables 4.2.6.8 and 6.1.1.4'
Cl Cl 0.1484 0.1585 'International Tables Vol C Tables 4.2.6.8 and 6.1.1.4'
N N 0.0061 0.0033 'International Tables Vol C Tables 4.2.6.8 and 6.1.1.4'
O O 0.0106 0.0060 'International Tables Vol C Tables 4.2.6.8 and 6.1.1.4'
Ru Ru -1.2594 0.8363 'International Tables Vol C Tables 4.2.6.8 and 6.1.1.4'

loop_
_geom_angle_atom_site_label_1
_geom_angle_atom_site_label_2
_geom_angle_atom_site_label_3
_geom_angle
O1A Ru1A Cl1A 87.14(4)
O1A Ru1A C22A 152.13(7)
O1A Ru1A C23A 158.49(8)
O1A Ru1A C24A 120.04(7)
O1A Ru1A C25A 91.11(7)
O1A Ru1A C26A 89.04(7)
O1A Ru1A C27A 113.98(7)
O2A Ru1A Cl1A 85.42(4)
O2A Ru1A O1A 88.51(6)
O2A Ru1A C22A 87.31(7)
O2A Ru1A C23A 112.97(8)
O2A Ru1A C24A 151.16(7)
O2A Ru1A C25A 158.54(7)
O2A Ru1A C26A 120.20(7)
O2A Ru1A C27A 91.49(7)
C22A Ru1A Cl1A 119.92(6)
C22A Ru1A C25A 83.05(8)
C23A Ru1A Cl1A 93.22(6)
C23A Ru1A C22A 38.01(8)
C23A Ru1A C25A 69.41(9)
C23A Ru1A C26A 81.24(8)
C23A Ru1A C27A 68.51(8)
C24A Ru1A Cl1A 91.61(6)
C24A Ru1A C22A 69.39(8)
C24A Ru1A C23A 38.46(9)
C24A Ru1A C25A 37.89(8)
C24A Ru1A C26A 68.27(8)
C24A Ru1A C27A 80.94(8)
C25A Ru1A Cl1A 115.99(6)
C26A Ru1A Cl1A 153.99(6)
C26A Ru1A C22A 69.56(8)
C26A Ru1A C25A 38.35(8)
C27A Ru1A Cl1A 158.60(6)
C27A Ru1A C22A 38.69(8)
C27A Ru1A C25A 69.12(8)
C27A Ru1A C26A 37.82(8)
O1B Ru1B Cl1B 88.21(4)
O1B Ru1B C22B 151.08(7)
O1B Ru1B C23B 159.60(7)
O1B Ru1B C24B 120.95(8)
O1B Ru1B C25B 91.46(7)
O1B Ru1B C26B 88.76(7)
O1B Ru1B C27B 113.06(7)
O2B Ru1B Cl1B 85.02(4)
O2B Ru1B O1B 88.63(6)
O2B Ru1B C22B 87.45(7)
O2B Ru1B C23B 111.73(7)
O2B Ru1B C24B 149.80(8)
O2B Ru1B C25B 161.16(7)
O2B Ru1B C26B 122.55(7)
O2B Ru1B C27B 93.44(7)
C22B Ru1B Cl1B 119.93(6)
C22B Ru1B C25B 83.39(9)
C22B Ru1B C26B 69.55(9)
C22B Ru1B C27B 38.76(8)
C23B Ru1B Cl1B 92.17(6)
C23B Ru1B C22B 38.07(8)
C23B Ru1B C25B 69.75(9)
C23B Ru1B C26B 81.44(8)
C23B Ru1B C27B 68.59(8)
C24B Ru1B Cl1B 89.64(6)
C24B Ru1B C22B 69.61(8)
C24B Ru1B C23B 38.69(9)
C24B Ru1B C25B 37.97(8)
C24B Ru1B C26B 68.47(8)
C24B Ru1B C27B 81.00(8)
C25B Ru1B Cl1B 113.82(6)
C26B Ru1B Cl1B 152.17(6)
C26B Ru1B C25B 38.64(8)
C27B Ru1B Cl1B 158.66(6)
C27B Ru1B C25B 69.23(9)
C27B Ru1B C26B 37.58(9)
C1A O1A Ru1A 122.91(13)
C1B O1B Ru1B 122.98(14)
C10A O2A Ru1A 128.64(13)
C10B O2B Ru1B 129.13(14)
C10A N1A C11A 121.65(18)
C10B N1B C11B 122.10(17)
O1A C1A C2A 130.27(19)
O1A C1A C9A 122.30(19)
C2A C1A C9A 107.38(18)
O1B C1B C2B 130.38(19)
O1B C1B C9B 121.30(19)
C2B C1B C9B 108.31(17)
C1A C2A C3A 109.52(18)
C1A C2A C10A 124.97(19)
C10A C2A C3A 125.07(19)
C1B C2B C3B 108.95(18)
C1B C2B C10B 125.24(18)
C10B C2B C3B 125.80(19)
O3A C3A C2A 128.5(2)
O3A C3A C4A 125.2(2)
C2A C3A C4A 106.28(19)
O3B C3B C2B 128.3(2)
O3B C3B C4B 125.33(19)
C2B C3B C4B 106.32(18)
C5A C4A C3A 130.3(2)
C5A C4A C9A 121.1(2)
C9A C4A C3A 108.60(19)
C5B C4B C3B 130.7(2)
C5B C4B C9B 121.0(2)
C9B C4B C3B 108.28(17)
C4A C5A C6A 118.1(2)
C4B C5B C6B 117.7(2)
C7A C6A C5A 120.6(2)
C7B C6B C5B 121.3(2)
C6A C7A C8A 121.6(2)
C6B C7B C8B 120.8(2)
C9A C8A C7A 117.5(2)
C9B C8B C7B 117.7(2)
C4A C9A C1A 108.13(19)
C8A C9A C1A 130.6(2)
C8A C9A C4A 121.1(2)
C4B C9B C1B 107.80(19)
C8B C9B C1B 130.6(2)
C8B C9B C4B 121.54(19)
O2A C10A N1A 118.21(18)
O2A C10A C2A 123.77(19)
N1A C10A C2A 117.98(18)
O2B C10B N1B 117.69(19)
O2B C10B C2B 123.10(19)
N1B C10B C2B 119.20(18)
N1A C11A C12A 113.22(17)
N1B C11B C12B 115.17(17)
C13A C12A C11A 118.09(19)
C21A C12A C11A 122.35(19)
C21A C12A C13A 119.6(2)
C13B C12B C11B 118.52(18)
C21B C12B C11B 121.91(19)
C21B C12B C13B 119.57(18)
C12A C13A C18A 118.6(2)
C14A C13A C12A 123.2(2)
C14A C13A C18A 118.3(2)
C14B C13B C12B 123.04(18)
C14B C13B C18B 117.8(2)
C18B C13B C12B 119.17(19)
C15A C14A C13A 120.9(3)
C15B C14B C13B 121.3(2)
C14A C15A C16A 120.1(3)
C14B C15B C16B 120.4(2)
C17A C16A C15A 120.5(3)
C17B C16B C15B 120.1(2)
C16A C17A C18A 121.3(3)
C16B C17B C18B 121.3(2)
C17A C18A C13A 118.9(3)
C17A C18A C19A 121.9(2)
C19A C18A C13A 119.2(2)
C17B C18B C13B 119.0(2)
C19B C18B C13B 118.7(2)
C19B C18B C17B 122.27(19)
C20A C19A C18A 121.0(2)
C20B C19B C18B 121.21(19)
C19A C20A C21A 120.1(2)
C19B C20B C21B 119.9(2)
C12A C21A C20A 121.5(2)
C12B C21B C20B 121.4(2)
C23A C22A Ru1A 70.55(12)
C23A C22A C27A 117.4(2)
C23A C22A C28A 123.4(2)
C27A C22A Ru1A 70.25(11)
C27A C22A C28A 119.0(2)
C28A C22A Ru1A 126.07(15)
C23B C22B Ru1B 70.23(12)
C23B C22B C27B 117.4(2)
C23B C22B C28B 123.5(2)
C27B C22B Ru1B 70.65(12)
C27B C22B C28B 118.84(19)
C28B C22B Ru1B 125.43(15)
C22A C23A Ru1A 71.44(12)
C22A C23A C24A 120.8(2)
C24A C23A Ru1A 70.54(13)
C22B C23B Ru1B 71.70(11)
C22B C23B C24B 120.8(2)
C24B C23B Ru1B 70.39(12)
C23A C24A Ru1A 71.00(13)
C25A C24A Ru1A 71.97(12)
C25A C24A C23A 121.73(19)
C23B C24B Ru1B 70.93(12)
C25B C24B Ru1B 72.43(12)
C25B C24B C23B 122.2(2)
C24A C25A Ru1A 70.13(13)
C24A C25A C26A 117.7(2)
C24A C25A C31A 120.98(19)
C26A C25A Ru1A 70.45(12)
C26A C25A C31A 121.2(2)
C31A C25A Ru1A 126.87(15)
C24B C25B Ru1B 69.60(13)
C24B C25B C26B 117.1(2)
C24B C25B C31B 122.4(2)
C26B C25B Ru1B 70.40(13)
C26B C25B C31B 120.3(2)
C31B C25B Ru1B 126.55(16)
C25A C26A Ru1A 71.21(12)
C27A C26A Ru1A 70.82(12)
C27A C26A C25A 120.9(2)
C25B C26B Ru1B 70.97(12)
C27B C26B Ru1B 71.13(13)
C27B C26B C25B 121.0(2)
C22A C27A Ru1A 71.06(12)
C26A C27A Ru1A 71.36(11)
C26A C27A C22A 121.44(19)
C22B C27B Ru1B 70.59(11)
C26B C27B Ru1B 71.30(12)
C26B C27B C22B 121.5(2)
C22A C28A C29A 108.8(2)
C22A C28A C30A 114.2(2)
C30A C28A C29A 111.6(2)
C22B C28B C29B 108.9(2)
C22B C28B C30B 114.23(19)
C30B C28B C29B 111.9(2)

loop_
_geom_bond_atom_site_label_1
_geom_bond_atom_site_label_2
_geom_bond_distance
Ru1A Cl1A 2.3908(5)
Ru1A O1A 2.1192(14)
Ru1A O2A 2.0961(14)
Ru1A C22A 2.173(2)
Ru1A C23A 2.162(2)
Ru1A C24A 2.156(2)
Ru1A C25A 2.180(2)
Ru1A C26A 2.170(2)
Ru1A C27A 2.163(2)
Ru1B Cl1B 2.4044(5)
Ru1B O1B 2.1061(14)
Ru1B O2B 2.0949(14)
Ru1B C22B 2.166(2)
Ru1B C23B 2.147(2)
Ru1B C24B 2.140(2)
Ru1B C25B 2.177(2)
Ru1B C26B 2.169(2)
Ru1B C27B 2.167(2)
O1A C1A 1.259(2)
O1B C1B 1.263(2)
O2A C10A 1.271(2)
O2B C10B 1.270(2)
O3A C3A 1.232(3)
O3B C3B 1.229(3)
N1A C10A 1.336(3)
N1A C11A 1.455(3)
N1B C10B 1.337(3)
N1B C11B 1.452(3)
C1A C2A 1.413(3)
C1A C9A 1.503(3)
C1B C2B 1.408(3)
C1B C9B 1.499(3)
C2A C3A 1.451(3)
C2A C10A 1.431(3)
C2B C3B 1.457(3)
C2B C10B 1.428(3)
C3A C4A 1.497(3)
C3B C4B 1.504(3)
C4A C5A 1.382(3)
C4A C9A 1.393(3)
C4B C5B 1.379(3)
C4B C9B 1.401(3)
C5A C6A 1.393(3)
C5B C6B 1.396(3)
C6A C7A 1.374(3)
C6B C7B 1.389(3)
C7A C8A 1.404(3)
C7B C8B 1.398(3)
C8A C9A 1.376(3)
C8B C9B 1.374(3)
C11A C12A 1.514(3)
C11B C12B 1.516(3)
C12A C13A 1.426(3)
C12A C21A 1.368(3)
C12B C13B 1.427(3)
C12B C21B 1.366(3)
C13A C14A 1.418(3)
C13A C18A 1.438(3)
C13B C14B 1.420(3)
C13B C18B 1.427(3)
C14A C15A 1.373(3)
C14B C15B 1.368(3)
C15A C16A 1.409(4)
C15B C16B 1.402(3)
C16A C17A 1.361(4)
C16B C17B 1.357(3)
C17A C18A 1.405(4)
C17B C18B 1.417(3)
C18A C19A 1.412(4)
C18B C19B 1.415(3)
C19A C20A 1.352(4)
C19B C20B 1.359(3)
C20A C21A 1.415(3)
C20B C21B 1.413(3)
C22A C23A 1.412(3)
C22A C27A 1.436(3)
C22A C28A 1.507(3)
C22B C23B 1.407(3)
C22B C27B 1.438(3)
C22B C28B 1.508(3)
C23A C24A 1.422(3)
C23B C24B 1.420(3)
C24A C25A 1.408(3)
C24B C25B 1.405(3)
C25A C26A 1.428(3)
C25A C31A 1.494(3)
C25B C26B 1.438(3)
C25B C31B 1.505(3)
C26A C27A 1.404(3)
C26B C27B 1.397(3)
C28A C29A 1.535(3)
C28A C30A 1.517(4)
C28B C29B 1.536(3)
C28B C30B 1.514(3)

loop_
_geom_torsion_atom_site_label_1
_geom_torsion_atom_site_label_2
_geom_torsion_atom_site_label_3
_geom_torsion_atom_site_label_4
_geom_torsion
Ru1A O1A C1A C2A 10.7(3)
Ru1A O1A C1A C9A -166.37(13)
Ru1A O2A C10A N1A 172.02(13)
Ru1A O2A C10A C2A -5.5(3)
Ru1A C22A C23A C24A -52.44(19)
Ru1A C22A C27A C26A 52.72(18)
Ru1A C22A C28A C29A 164.85(18)
Ru1A C22A C28A C30A -69.7(3)
Ru1A C23A C24A C25A -53.29(19)
Ru1A C24A C25A C26A -53.75(17)
Ru1A C24A C25A C31A 121.8(2)
Ru1A C25A C26A C27A -52.58(18)
Ru1A C26A C27A C22A -52.58(18)
Ru1B O1B C1B C2B 9.4(3)
Ru1B O1B C1B C9B -171.99(12)
Ru1B O2B C10B N1B -177.22(12)
Ru1B O2B C10B C2B 4.1(3)
Ru1B C22B C23B C24B -52.48(17)
Ru1B C22B C27B C26B 52.09(18)
Ru1B C22B C28B C29B 164.10(16)
Ru1B C22B C28B C30B -70.0(2)
Ru1B C23B C24B C25B -53.51(19)
Ru1B C24B C25B C26B -53.71(17)
Ru1B C24B C25B C31B 121.1(2)
Ru1B C25B C26B C27B -52.63(19)
Ru1B C26B C27B C22B -51.79(18)
O1A C1A C2A C3A -178.2(2)
O1A C1A C2A C10A -5.5(3)
O1A C1A C9A C4A 176.46(18)
O1A C1A C9A C8A 0.7(3)
O1B C1B C2B C3B 173.76(19)
O1B C1B C2B C10B -5.1(3)
O1B C1B C9B C4B -176.91(17)
O1B C1B C9B C8B 5.9(3)
O3A C3A C4A C5A -6.3(4)
O3A C3A C4A C9A 176.9(2)
O3B C3B C4B C5B -7.3(3)
O3B C3B C4B C9B 173.49(18)
N1A C11A C12A C13A 174.29(18)
N1A C11A C12A C21A -5.4(3)
N1B C11B C12B C13B -178.49(18)
N1B C11B C12B C21B 2.2(3)
C1A C2A C3A O3A -177.6(2)
C1A C2A C3A C4A 2.3(2)
C1A C2A C10A O2A 2.1(3)
C1A C2A C10A N1A -175.37(19)
C1B C2B C3B O3B -172.15(19)
C1B C2B C3B C4B 6.0(2)
C1B C2B C10B O2B -2.6(3)
C1B C2B C10B N1B 178.73(18)
C2A C1A C9A C4A -1.2(2)
C2A C1A C9A C8A -177.0(2)
C2A C3A C4A C5A 173.7(2)
C2A C3A C4A C9A -3.1(2)
C2B C1B C9B C4B 2.0(2)
C2B C1B C9B C8B -175.2(2)
C2B C3B C4B C5B 174.5(2)
C2B C3B C4B C9B -4.7(2)
C3A C2A C10A O2A 173.67(19)
C3A C2A C10A N1A -3.8(3)
C3A C4A C5A C6A -178.2(2)
C3A C4A C9A C1A 2.6(2)
C3A C4A C9A C8A 178.88(18)
C3B C2B C10B O2B 178.71(18)
C3B C2B C10B N1B 0.1(3)
C3B C4B C5B C6B -179.0(2)
C3B C4B C9B C1B 1.7(2)
C3B C4B C9B C8B 179.22(18)
C4A C5A C6A C7A 0.4(3)
C4B C5B C6B C7B -0.4(3)
C5A C4A C9A C1A -174.49(19)
C5A C4A C9A C8A 1.7(3)
C5A C6A C7A C8A 0.9(3)
C5B C4B C9B C1B -177.57(18)
C5B C4B C9B C8B -0.1(3)
C5B C6B C7B C8B 0.5(4)
C6A C7A C8A C9A -0.9(3)
C6B C7B C8B C9B -0.4(3)
C7A C8A C9A C1A 174.88(19)
C7A C8A C9A C4A -0.4(3)
C7B C8B C9B C1B 177.05(19)
C7B C8B C9B C4B 0.2(3)
C9A C1A C2A C3A -0.8(2)
C9A C1A C2A C10A 171.89(18)
C9A C4A C5A C6A -1.7(3)
C9B C1B C2B C3B -5.0(2)
C9B C1B C2B C10B 176.14(17)
C9B C4B C5B C6B 0.2(3)
C10A N1A C11A C12A -75.2(2)
C10A C2A C3A O3A 9.7(4)
C10A C2A C3A C4A -170.33(19)
C10B N1B C11B C12B -82.9(2)
C10B C2B C3B O3B 6.7(3)
C10B C2B C3B C4B -175.18(17)
C11A N1A C10A O2A -9.3(3)
C11A N1A C10A C2A 168.31(18)
C11A C12A C13A C14A -0.7(3)
C11A C12A C13A C18A -179.5(2)
C11A C12A C21A C20A -179.3(2)
C11B N1B C10B O2B 4.0(3)
C11B N1B C10B C2B -177.30(16)
C11B C12B C13B C14B 1.9(3)
C11B C12B C13B C18B -178.21(18)
C11B C12B C21B C20B 178.24(19)
C12A C13A C14A C15A -177.4(2)
C12A C13A C18A C17A 178.4(2)
C12A C13A C18A C19A -0.9(3)
C12B C13B C14B C15B -179.8(2)
C12B C13B C18B C17B 179.5(2)
C12B C13B C18B C19B -0.6(3)
C13A C12A C21A C20A 0.9(3)
C13A C14A C15A C16A -0.9(4)
C13A C18A C19A C20A 0.3(4)
C13B C12B C21B C20B -1.1(3)
C13B C14B C15B C16B 0.2(3)
C13B C18B C19B C20B 0.1(3)
C14A C13A C18A C17A -0.4(3)
C14A C13A C18A C19A -179.7(2)
C14A C15A C16A C17A -0.5(5)
C14B C13B C18B C17B -0.6(3)
C14B C13B C18B C19B 179.3(2)
C14B C15B C16B C17B -0.5(4)
C15A C16A C17A C18A 1.5(4)
C15B C16B C17B C18B 0.2(4)
C16A C17A C18A C13A -1.0(4)
C16A C17A C18A C19A 178.2(3)
C16B C17B C18B C13B 0.3(3)
C16B C17B C18B C19B -179.5(2)
C17A C18A C19A C20A -178.9(2)
C17B C18B C19B C20B 179.9(2)
C18A C13A C14A C15A 1.4(4)
C18A C19A C20A C21A 0.8(4)
C18B C13B C14B C15B 0.3(3)
C18B C19B C20B C21B 0.0(4)
C19A C20A C21A C12A -1.5(3)
C19B C20B C21B C12B 0.5(3)
C21A C12A C13A C14A 179.0(2)
C21A C12A C13A C18A 0.2(3)
C21B C12B C13B C14B -178.8(2)
C21B C12B C13B C18B 1.1(3)
C22A C23A C24A Ru1A 52.85(19)
C22A C23A C24A C25A -0.4(3)
C22B C23B C24B Ru1B 53.08(18)
C22B C23B C24B C25B -0.4(3)
C23A C22A C27A Ru1A -54.20(18)
C23A C22A C27A C26A -1.5(3)
C23A C22A C28A C29A -105.9(3)
C23A C22A C28A C30A 19.5(3)
C23A C24A C25A Ru1A 52.86(19)
C23A C24A C25A C26A -0.9(3)
C23A C24A C25A C31A 174.7(2)
C23B C22B C27B Ru1B -54.12(16)
C23B C22B C27B C26B -2.0(3)
C23B C22B C28B C29B -107.4(2)
C23B C22B C28B C30B 18.5(3)
C23B C24B C25B Ru1B 52.84(18)
C23B C24B C25B C26B -0.9(3)
C23B C24B C25B C31B 173.9(2)
C24A C25A C26A Ru1A 53.59(17)
C24A C25A C26A C27A 1.0(3)
C24B C25B C26B Ru1B 53.32(17)
C24B C25B C26B C27B 0.7(3)
C25A C26A C27A Ru1A 52.76(18)
C25A C26A C27A C22A 0.2(3)
C25B C26B C27B Ru1B 52.56(18)
C25B C26B C27B C22B 0.8(3)
C27A C22A C23A Ru1A 54.04(17)
C27A C22A C23A C24A 1.6(3)
C27A C22A C28A C29A 79.1(3)
C27A C22A C28A C30A -155.5(2)
C27B C22B C23B Ru1B 54.33(16)
C27B C22B C23B C24B 1.8(3)
C27B C22B C28B C29B 78.3(2)
C27B C22B C28B C30B -155.83(19)
C28A C22A C23A Ru1A -121.0(2)
C28A C22A C23A C24A -173.4(2)
C28A C22A C27A Ru1A 121.08(19)
C28A C22A C27A C26A 173.8(2)
C28B C22B C23B Ru1B -120.1(2)
C28B C22B C23B C24B -172.54(19)
C28B C22B C27B Ru1B 120.54(18)
C28B C22B C27B C26B 172.63(19)
C31A C25A C26A Ru1A -122.0(2)
C31A C25A C26A C27A -174.5(2)
C31B C25B C26B Ru1B -121.6(2)
C31B C25B C26B C27B -174.2(2)
